data_7231452
loop_
_publ_author_name
'Li, Yuting'
'Zhu, Yan'
'Tu, Guangliang'
'Zhang, Jingyu'
'Zhao, Yingsheng'

_publ_section_title
;
 Silver-catalyzed direct benzylation of acetanilide: a highly efficient
 approach to unsymmetrical triarylmethanes
;
_journal_issue 53
_journal_name_full 'RSC Advances'
_journal_page_first 30374
_journal_paper_doi 10.1039/C8RA06780E
_journal_volume 8
_journal_year 2018
_chemical_formula_sum 'C21 H17 F2 N O'
_chemical_formula_weight 337.36
_chemical_name_systematic
;
 ?
;
_space_group_crystal_system monoclinic
_space_group_IT_number 14
_space_group_name_Hall '-P 2yn'
_space_group_name_H-M_alt 'P 1 21/n 1'
_symmetry_space_group_name_Hall '-P 2yn'
_symmetry_space_group_name_H-M 'P 1 21/n 1'
_atom_sites_solution_hydrogens geom
_audit_creation_method SHELXL-2014
_audit_update_record
;
2018-05-09 deposited with the CCDC.
2018-08-13 downloaded from the CCDC.
;
_cell_angle_alpha 90
_cell_angle_beta 99.453(11)
_cell_angle_gamma 90
_cell_formula_units_Z 4
_cell_length_a 10.143(4)
_cell_length_b 9.497(3)
_cell_length_c 19.050(7)
_cell_measurement_temperature 304(2)
_cell_volume 1810.1(11)
_computing_structure_refinement 'SHELXL-2014 (Sheldrick, 2014)'
_diffrn_ambient_temperature 304(2)
_diffrn_measured_fraction_theta_full 0.997
_diffrn_measured_fraction_theta_max 0.997
_diffrn_radiation_type MoK\a
_diffrn_radiation_wavelength 0.71073
_diffrn_reflns_av_R_equivalents 0.0733
_diffrn_reflns_av_unetI/netI 0.0463
_diffrn_reflns_Laue_measured_fraction_full 0.997
_diffrn_reflns_Laue_measured_fraction_max 0.997
_diffrn_reflns_limit_h_max 12
_diffrn_reflns_limit_h_min -12
_diffrn_reflns_limit_k_max 11
_diffrn_reflns_limit_k_min -11
_diffrn_reflns_limit_l_max 22
_diffrn_reflns_limit_l_min -22
_diffrn_reflns_number 23003
_diffrn_reflns_point_group_measured_fraction_full 0.997
_diffrn_reflns_point_group_measured_fraction_max 0.997
_diffrn_reflns_theta_full 25.242
_diffrn_reflns_theta_max 25.348
_diffrn_reflns_theta_min 2.403
_exptl_absorpt_coefficient_mu 0.090
_exptl_crystal_density_diffrn 1.238
_exptl_crystal_F_000 704
_exptl_crystal_size_max 0.250
_exptl_crystal_size_mid 0.230
_exptl_crystal_size_min 0.200
_refine_diff_density_max 0.395
_refine_diff_density_min -0.299
_refine_diff_density_rms 0.101
_refine_ls_extinction_coef 0.062(7)
_refine_ls_extinction_expression Fc^*^=kFc[1+0.001xFc^2^\l^3^/sin(2\q)]^-1/4^
_refine_ls_extinction_method SHELXL
_refine_ls_goodness_of_fit_ref 1.064
_refine_ls_hydrogen_treatment constr
_refine_ls_matrix_type full
_refine_ls_number_parameters 227
_refine_ls_number_reflns 3302
_refine_ls_number_restraints 0
_refine_ls_restrained_S_all 1.064
_refine_ls_R_factor_all 0.1079
_refine_ls_R_factor_gt 0.0615
_refine_ls_shift/su_max 0.002
_refine_ls_shift/su_mean 0.000
_refine_ls_structure_factor_coef Fsqd
_refine_ls_weighting_details 'w=1/[\s^2^(Fo^2^)+(0.1142P)^2^] where P=(Fo^2^+2Fc^2^)/3'
_refine_ls_weighting_scheme calc
_refine_ls_wR_factor_gt 0.1708
_refine_ls_wR_factor_ref 0.1998
_reflns_Friedel_coverage 0.000
_reflns_number_gt 1967
_reflns_number_total 3302
_reflns_threshold_expression 'I > 2\s(I)'
_cod_data_source_file c8ra06780e2.cif
_cod_data_source_block 1
_cod_database_code 7231452
_shelx_space_group_comment
;
The symmetry employed for this shelxl refinement is uniquely defined
by the following loop, which should always be used as a source of
symmetry information in preference to the above space-group names.
They are only intended as comments.
;
_shelx_estimated_absorpt_t_min 0.978
_shelx_estimated_absorpt_t_max 0.982
_shelxl_version_number 2014-3

loop_
_space_group_symop_operation_xyz
'x, y, z'
'-x+1/2, y+1/2, -z+1/2'
'-x, -y, -z'
'x-1/2, -y-1/2, z-1/2'

loop_
_atom_site_label
_atom_site_type_symbol
_atom_site_fract_x
_atom_site_fract_y
_atom_site_fract_z
_atom_site_U_iso_or_equiv
_atom_site_adp_type
_atom_site_occupancy
_atom_site_site_symmetry_order
_atom_site_calc_flag
_atom_site_refinement_flags_posn
_atom_site_refinement_flags_adp
O1 O 0.8206(2) 0.08604(15) 0.27797(10) 0.0863(7) Uani 1 1 d . .
N1 N 0.7525(2) 0.28873(16) 0.22356(10) 0.0551(6) Uani 1 1 d . .
H1A H 0.7422 0.3778 0.2287 0.066 Uiso 1 1 calc R U
F1 F 0.64278(18) 0.07091(15) -0.04725(8) 0.0946(6) Uani 1 1 d . .
C1 C 0.7212(2) 0.2313(2) 0.15433(12) 0.0523(6) Uani 1 1 d . .
F2 F 0.88897(17) 0.04459(17) 0.02924(10) 0.1018(6) Uani 1 1 d . .
C2 C 0.5919(2) 0.24378(19) 0.11593(11) 0.0496(6) Uani 1 1 d . .
C3 C 0.5674(3) 0.1880(2) 0.04745(13) 0.0579(7) Uani 1 1 d . .
H3A H 0.4825 0.1954 0.0205 0.070 Uiso 1 1 calc R U
C4 C 0.6670(3) 0.1225(2) 0.01958(14) 0.0670(7) Uani 1 1 d . .
C5 C 0.7923(3) 0.1091(2) 0.05821(15) 0.0681(8) Uani 1 1 d . .
C6 C 0.8212(3) 0.1638(2) 0.12504(14) 0.0634(7) Uani 1 1 d . .
H6A H 0.9070 0.1560 0.1509 0.076 Uiso 1 1 calc R U
C7 C 0.4483(2) 0.2444(3) 0.21235(13) 0.0642(7) Uani 1 1 d . .
C8 C 0.4078(3) 0.3253(4) 0.26550(16) 0.1040(11) Uani 1 1 d . .
H8A H 0.4075 0.4230 0.2623 0.125 Uiso 1 1 calc R U
C9 C 0.3676(5) 0.2591(8) 0.3240(2) 0.1472(19) Uani 1 1 d . .
H9A H 0.3400 0.3122 0.3599 0.177 Uiso 1 1 calc R U
C10 C 0.3692(5) 0.1151(9) 0.3278(3) 0.151(2) Uani 1 1 d . .
H10A H 0.3424 0.0713 0.3668 0.181 Uiso 1 1 calc R U
C11 C 0.4085(4) 0.0354(5) 0.2769(3) 0.1263(15) Uani 1 1 d . .
H11A H 0.4088 -0.0623 0.2805 0.152 Uiso 1 1 calc R U
C12 C 0.4485(3) 0.1006(3) 0.21861(16) 0.0882(9) Uani 1 1 d . .
H12A H 0.4760 0.0457 0.1832 0.106 Uiso 1 1 calc R U
C13 C 0.3620(2) 0.3517(2) 0.09258(11) 0.0510(6) Uani 1 1 d . .
C14 C 0.2521(3) 0.2648(2) 0.08003(14) 0.0679(7) Uani 1 1 d . .
H14A H 0.2492 0.1846 0.1077 0.082 Uiso 1 1 calc R U
C15 C 0.1460(3) 0.2950(3) 0.02682(15) 0.0772(8) Uani 1 1 d . .
H15A H 0.0728 0.2347 0.0190 0.093 Uiso 1 1 calc R U
C16 C 0.1474(3) 0.4122(3) -0.01441(14) 0.0711(8) Uani 1 1 d . .
H16A H 0.0758 0.4323 -0.0501 0.085 Uiso 1 1 calc R U
C17 C 0.2556(3) 0.4996(3) -0.00243(14) 0.0732(8) Uani 1 1 d . .
H17A H 0.2575 0.5798 -0.0302 0.088 Uiso 1 1 calc R U
C18 C 0.3614(3) 0.4704(2) 0.05020(13) 0.0621(7) Uani 1 1 d . .
H18A H 0.4342 0.5313 0.0576 0.074 Uiso 1 1 calc R U
C19 C 0.4844(2) 0.3195(2) 0.14783(11) 0.0511(6) Uani 1 1 d . .
H19A H 0.5223 0.4106 0.1648 0.061 Uiso 1 1 calc R U
C20 C 0.8166(4) 0.2888(3) 0.35048(14) 0.0924(10) Uani 1 1 d . .
H20A H 0.7932 0.3860 0.3422 0.139 Uiso 1 1 calc R U
H20B H 0.7607 0.2479 0.3811 0.139 Uiso 1 1 calc R U
H20C H 0.9085 0.2820 0.3727 0.139 Uiso 1 1 calc R U
C21 C 0.7973(3) 0.2121(2) 0.28151(13) 0.0623(7) Uani 1 1 d . .

loop_
_atom_site_aniso_label
_atom_site_aniso_U_11
_atom_site_aniso_U_22
_atom_site_aniso_U_33
_atom_site_aniso_U_23
_atom_site_aniso_U_13
_atom_site_aniso_U_12
O1 0.1095(17) 0.0444(10) 0.0951(14) 0.0088(8) -0.0123(12) 0.0065(9)
N1 0.0616(13) 0.0372(9) 0.0634(12) 0.0018(8) 0.0009(10) 0.0003(8)
F1 0.1097(14) 0.0973(11) 0.0831(12) -0.0366(9) 0.0344(10) -0.0144(10)
C1 0.0587(17) 0.0374(10) 0.0612(14) 0.0033(10) 0.0108(12) -0.0014(10)
F2 0.0862(13) 0.0890(10) 0.1430(16) -0.0323(10) 0.0567(11) 0.0041(9)
C2 0.0545(16) 0.0393(10) 0.0563(14) 0.0001(9) 0.0127(11) -0.0044(10)
C3 0.0581(16) 0.0550(12) 0.0626(15) -0.0056(11) 0.0154(12) -0.0081(11)
C4 0.079(2) 0.0579(13) 0.0674(16) -0.0178(12) 0.0237(15) -0.0155(13)
C5 0.072(2) 0.0481(12) 0.093(2) -0.0129(13) 0.0398(16) -0.0024(12)
C6 0.0534(16) 0.0507(12) 0.0873(19) -0.0006(13) 0.0154(13) 0.0016(11)
C7 0.0509(16) 0.0907(17) 0.0513(14) 0.0048(13) 0.0095(11) -0.0026(13)
C8 0.092(3) 0.155(3) 0.068(2) -0.0047(19) 0.0248(18) 0.012(2)
C9 0.119(4) 0.259(6) 0.073(3) 0.004(3) 0.043(2) 0.008(4)
C10 0.090(3) 0.278(7) 0.083(3) 0.066(4) 0.011(2) -0.021(4)
C11 0.104(3) 0.154(3) 0.118(3) 0.072(3) 0.012(3) -0.024(3)
C12 0.085(2) 0.094(2) 0.087(2) 0.0318(16) 0.0191(17) -0.0064(17)
C13 0.0503(15) 0.0484(11) 0.0550(13) -0.0039(10) 0.0111(11) -0.0024(10)
C14 0.0636(19) 0.0565(13) 0.0826(18) 0.0082(12) 0.0087(14) -0.0080(12)
C15 0.0573(18) 0.0785(17) 0.091(2) -0.0047(15) -0.0027(15) -0.0143(14)
C16 0.0632(18) 0.0791(17) 0.0678(17) -0.0001(13) 0.0009(13) 0.0074(14)
C17 0.083(2) 0.0685(15) 0.0675(17) 0.0155(12) 0.0094(15) 0.0064(14)
C18 0.0646(17) 0.0557(12) 0.0663(16) 0.0052(11) 0.0120(13) -0.0070(12)
C19 0.0524(15) 0.0469(11) 0.0546(13) -0.0034(9) 0.0105(11) -0.0004(10)
C20 0.126(3) 0.0733(16) 0.0692(18) 0.0004(13) -0.0097(18) 0.0008(17)
C21 0.0627(17) 0.0447(12) 0.0746(17) 0.0062(11) -0.0033(13) -0.0033(11)

loop_
_atom_type_symbol
_atom_type_description
_atom_type_scat_dispersion_real
_atom_type_scat_dispersion_imag
_atom_type_scat_source
C C 0.0033 0.0016 'International Tables Vol C Tables 4.2.6.8 and 6.1.1.4'
H H 0.0000 0.0000 'International Tables Vol C Tables 4.2.6.8 and 6.1.1.4'
N N 0.0061 0.0033 'International Tables Vol C Tables 4.2.6.8 and 6.1.1.4'
O O 0.0106 0.0060 'International Tables Vol C Tables 4.2.6.8 and 6.1.1.4'
F F 0.0171 0.0103 'International Tables Vol C Tables 4.2.6.8 and 6.1.1.4'

loop_
_geom_angle_atom_site_label_1
_geom_angle_atom_site_label_2
_geom_angle_atom_site_label_3
_geom_angle
C21 N1 C1 123.59(17)
C21 N1 H1A 118.2
C1 N1 H1A 118.2
C6 C1 C2 120.8(2)
C6 C1 N1 119.0(2)
C2 C1 N1 120.2(2)
C3 C2 C1 117.8(2)
C3 C2 C19 121.8(2)
C1 C2 C19 120.4(2)
C4 C3 C2 120.5(2)
C4 C3 H3A 119.7
C2 C3 H3A 119.7
F1 C4 C3 120.1(3)
F1 C4 C5 118.9(2)
C3 C4 C5 121.0(2)
F2 C5 C6 119.8(3)
F2 C5 C4 119.8(2)
C6 C5 C4 120.4(2)
C5 C6 C1 119.5(2)
C5 C6 H6A 120.3
C1 C6 H6A 120.3
C12 C7 C8 119.0(3)
C12 C7 C19 122.8(2)
C8 C7 C19 118.1(3)
C7 C8 C9 119.6(4)
C7 C8 H8A 120.2
C9 C8 H8A 120.2
C10 C9 C8 119.3(5)
C10 C9 H9A 120.4
C8 C9 H9A 120.4
C11 C10 C9 121.8(4)
C11 C10 H10A 119.1
C9 C10 H10A 119.1
C10 C11 C12 119.1(5)
C10 C11 H11A 120.4
C12 C11 H11A 120.4
C7 C12 C11 121.1(4)
C7 C12 H12A 119.4
C11 C12 H12A 119.4
C14 C13 C18 117.4(2)
C14 C13 C19 123.05(19)
C18 C13 C19 119.4(2)
C13 C14 C15 120.9(2)
C13 C14 H14A 119.5
C15 C14 H14A 119.5
C16 C15 C14 120.7(2)
C16 C15 H15A 119.6
C14 C15 H15A 119.6
C15 C16 C17 119.0(2)
C15 C16 H16A 120.5
C17 C16 H16A 120.5
C16 C17 C18 120.7(2)
C16 C17 H17A 119.6
C18 C17 H17A 119.6
C17 C18 C13 121.2(2)
C17 C18 H18A 119.4
C13 C18 H18A 119.4
C2 C19 C7 112.81(18)
C2 C19 C13 112.18(18)
C7 C19 C13 112.12(19)
C2 C19 H19A 106.4
C7 C19 H19A 106.4
C13 C19 H19A 106.4
C21 C20 H20A 109.5
C21 C20 H20B 109.5
H20A C20 H20B 109.5
C21 C20 H20C 109.5
H20A C20 H20C 109.5
H20B C20 H20C 109.5
O1 C21 N1 121.9(2)
O1 C21 C20 122.0(2)
N1 C21 C20 116.1(2)

loop_
_geom_bond_atom_site_label_1
_geom_bond_atom_site_label_2
_geom_bond_distance
O1 C21 1.224(2)
N1 C21 1.338(3)
N1 C1 1.414(3)
N1 H1A 0.8600
F1 C4 1.349(3)
C1 C6 1.391(3)
C1 C2 1.398(3)
F2 C5 1.349(3)
C2 C3 1.392(3)
C2 C19 1.514(3)
C3 C4 1.365(3)
C3 H3A 0.9300
C4 C5 1.366(4)
C5 C6 1.362(4)
C6 H6A 0.9300
C7 C12 1.371(3)
C7 C8 1.385(4)
C7 C19 1.517(3)
C8 C9 1.397(6)
C8 H8A 0.9300
C9 C10 1.370(7)
C9 H9A 0.9300
C10 C11 1.342(7)
C10 H10A 0.9300
C11 C12 1.389(5)
C11 H11A 0.9300
C12 H12A 0.9300
C13 C14 1.376(3)
C13 C18 1.386(3)
C13 C19 1.521(3)
C14 C15 1.382(4)
C14 H14A 0.9300
C15 C16 1.364(3)
C15 H15A 0.9300
C16 C17 1.364(4)
C16 H16A 0.9300
C17 C18 1.372(4)
C17 H17A 0.9300
C18 H18A 0.9300
C19 H19A 0.9800
C20 C21 1.487(3)
C20 H20A 0.9600
C20 H20B 0.9600
C20 H20C 0.9600

loop_
_geom_hbond_atom_site_label_D
_geom_hbond_atom_site_label_H
_geom_hbond_atom_site_label_A
_geom_hbond_distance_DH
_geom_hbond_distance_HA
_geom_hbond_distance_DA
_geom_hbond_angle_DHA
_geom_hbond_site_symmetry_A
N1 H1A O1 0.86 2.08 2.918(2) 166.5 2_655

loop_
_geom_torsion_atom_site_label_1
_geom_torsion_atom_site_label_2
_geom_torsion_atom_site_label_3
_geom_torsion_atom_site_label_4
_geom_torsion
C21 N1 C1 C6 -60.4(3)
C21 N1 C1 C2 120.2(2)
C6 C1 C2 C3 -0.7(3)
N1 C1 C2 C3 178.65(17)
C6 C1 C2 C19 -179.03(18)
N1 C1 C2 C19 0.4(3)
C1 C2 C3 C4 0.5(3)
C19 C2 C3 C4 178.78(19)
C2 C3 C4 F1 -178.9(2)
C2 C3 C4 C5 0.6(3)
F1 C4 C5 F2 -0.2(3)
C3 C4 C5 F2 -179.6(2)
F1 C4 C5 C6 177.99(19)
C3 C4 C5 C6 -1.5(4)
F2 C5 C6 C1 179.4(2)
C4 C5 C6 C1 1.2(3)
C2 C1 C6 C5 -0.1(3)
N1 C1 C6 C5 -179.51(18)
C12 C7 C8 C9 -0.3(5)
C19 C7 C8 C9 176.9(3)
C7 C8 C9 C10 0.2(6)
C8 C9 C10 C11 0.0(8)
C9 C10 C11 C12 0.0(7)
C8 C7 C12 C11 0.3(4)
C19 C7 C12 C11 -176.8(3)
C10 C11 C12 C7 -0.2(6)
C18 C13 C14 C15 0.4(4)
C19 C13 C14 C15 -176.8(2)
C13 C14 C15 C16 -0.3(4)
C14 C15 C16 C17 0.1(4)
C15 C16 C17 C18 0.0(4)
C16 C17 C18 C13 0.1(4)
C14 C13 C18 C17 -0.3(4)
C19 C13 C18 C17 176.9(2)
C3 C2 C19 C7 116.2(2)
C1 C2 C19 C7 -65.6(2)
C3 C2 C19 C13 -11.6(3)
C1 C2 C19 C13 166.66(18)
C12 C7 C19 C2 -34.4(3)
C8 C7 C19 C2 148.5(2)
C12 C7 C19 C13 93.4(3)
C8 C7 C19 C13 -83.7(3)
C14 C13 C19 C2 94.1(3)
C18 C13 C19 C2 -83.0(2)
C14 C13 C19 C7 -34.1(3)
C18 C13 C19 C7 148.9(2)
C1 N1 C21 O1 3.6(4)
C1 N1 C21 C20 -176.2(2)
